data_7114230
loop_
_publ_author_name
'Cameron, Thomas M.'
'Gamble, A. Scott'
'Abboud, Khalil A.'
'Boncella, James M.'

_publ_section_title
;
 Structure and reactivity studies of the first tungsten cyanoalkylidene
 complexElectronic supplementary information (ESI) available: experimental
 details. See http://www.rsc.org/suppdata/cc/b2/b202110b/
;
_journal_issue 10
_journal_name_full 'Chemical Communications'
_journal_page_first 1148
_journal_paper_doi 10.1039/b202110b
_journal_year 2002
_chemical_formula_sum 'C110 H129 F48 N19 O8 W4'
_chemical_formula_weight 3492.72
_chemical_name_systematic
; 
? 
;
_space_group_IT_number 2
_symmetry_cell_setting triclinic
_symmetry_space_group_name_Hall '-P 1'
_symmetry_space_group_name_H-M 'P -1'
_atom_sites_solution_hydrogens geom
_atom_sites_solution_primary direct
_atom_sites_solution_secondary difmap
_audit_creation_method SHELXL-97
_cell_angle_alpha 111.650(2)
_cell_angle_beta 91.564(2)
_cell_angle_gamma 96.548(2)
_cell_formula_units_Z 2
_cell_length_a 19.308(2)
_cell_length_b 20.222(2)
_cell_length_c 21.243(2)
_cell_measurement_temperature 193(2)
_cell_volume 7637.2(13)
_computing_cell_refinement 'Bruker SMART & SAINT (Bruker 1998)'
_computing_data_collection 'Bruker SMART (Bruker 1998)'
_computing_data_reduction 'Bruker SHELXTL (Bruker 2000)'
_computing_molecular_graphics 'Bruker SHELXTL'
_computing_publication_material 'Bruker SHELXTL'
_computing_structure_refinement 'Bruker SHELXTL'
_computing_structure_solution 'Bruker SHELXTL'
_diffrn_ambient_temperature 193(2)
_diffrn_measured_fraction_theta_full 0.963
_diffrn_measured_fraction_theta_max 0.963
_diffrn_measurement_device_type 'SMART CCD area detector'
_diffrn_measurement_method '\w scans'
_diffrn_radiation_monochromator graphite
_diffrn_radiation_source 'normal-focus sealed tube'
_diffrn_radiation_type MoK\a
_diffrn_radiation_wavelength 0.71073
_diffrn_reflns_av_R_equivalents 0.0690
_diffrn_reflns_av_sigmaI/netI 0.0881
_diffrn_reflns_limit_h_max 24
_diffrn_reflns_limit_h_min -24
_diffrn_reflns_limit_k_max 25
_diffrn_reflns_limit_k_min -26
_diffrn_reflns_limit_l_max 27
_diffrn_reflns_limit_l_min -27
_diffrn_reflns_number 66658
_diffrn_reflns_theta_full 27.50
_diffrn_reflns_theta_max 27.50
_diffrn_reflns_theta_min 1.03
_diffrn_standards_decay_% none
_diffrn_standards_number 0
_exptl_absorpt_coefficient_mu 3.112
_exptl_absorpt_correction_T_max 0.5712
_exptl_absorpt_correction_T_min 0.3706
_exptl_absorpt_correction_type integration
_exptl_absorpt_process_details 'based on measured indexed crystal faces, SHELXTL (Bruker 1998)'
_exptl_crystal_colour orange
_exptl_crystal_density_diffrn 1.519
_exptl_crystal_density_meas 0
_exptl_crystal_density_method 'not measured'
_exptl_crystal_description blocks
_exptl_crystal_F_000 3428
_exptl_crystal_size_max 0.32
_exptl_crystal_size_mid 0.22
_exptl_crystal_size_min 0.21
_refine_diff_density_max 2.120
_refine_diff_density_min -1.208
_refine_diff_density_rms 0.169
_refine_ls_extinction_method none
_refine_ls_goodness_of_fit_ref 1.076
_refine_ls_hydrogen_treatment mixed
_refine_ls_matrix_type full
_refine_ls_number_parameters 1651
_refine_ls_number_reflns 33827
_refine_ls_number_restraints 0
_refine_ls_restrained_S_all 1.076
_refine_ls_R_factor_all 0.0955
_refine_ls_R_factor_gt 0.0576
_refine_ls_shift/su_max 0.001
_refine_ls_shift/su_mean 0.000
_refine_ls_structure_factor_coef Fsqd
_refine_ls_weighting_details 'calc w=1/[\s^2^(Fo^2^)+(0.0883P)^2^+0.0000P] where P=(Fo^2^+2Fc^2^)/3'
_refine_ls_weighting_scheme calc
_refine_ls_wR_factor_gt 0.1559
_refine_ls_wR_factor_ref 0.1752
_reflns_number_gt 21983
_reflns_number_total 33827
_reflns_threshold_expression >2sigma(I)
_cod_data_source_file b202110b.txt
_cod_data_source_block 6
_cod_depositor_comments
;
The following automatic conversions were performed:

'_symmetry_cell_setting' value 'Triclinic' changed to 'triclinic'
according to
/usr/data/users/saulius/automatic-downloads/retrospective/RSC/lib/dictionaries/cif_core.dic
dictionary named 'cif_core.dic' version 2.4.2 from 2011-04-26.

Automatic conversion script
Id: cif_fix_values 2281 2013-09-26 08:29:07Z andrius 
;
_cod_original_cell_volume 7637(2)
_cod_original_sg_symbol_H-M P-1
_cod_database_code 7114230

loop_
_symmetry_equiv_pos_as_xyz
'x, y, z'
'-x, -y, -z'

loop_
_atom_site_label
_atom_site_type_symbol
_atom_site_fract_x
_atom_site_fract_y
_atom_site_fract_z
_atom_site_U_iso_or_equiv
_atom_site_adp_type
_atom_site_occupancy
_atom_site_symmetry_multiplicity
_atom_site_calc_flag
_atom_site_refinement_flags
W1 W 0.279218(16) 0.333727(15) -0.332847(15) 0.03086(8) Uani 1 1 d .
W2 W 0.207671(17) -0.078997(16) -0.336252(15) 0.03292(8) Uani 1 1 d .
W3 W 0.365529(17) 0.222892(17) 0.043956(17) 0.03919(9) Uani 1 1 d .
W4 W -0.031470(16) 0.243070(19) -0.099807(17) 0.03660(9) Uani 1 1 d .
N1 N 0.2389(4) 0.2339(3) -0.4056(3) 0.0404(16) Uani 1 1 d .
H1A H 0.2248 0.2356 -0.4447 0.048 Uiso 1 1 calc R
N2 N 0.3123(3) 0.2741(3) -0.2904(3) 0.0389(15) Uani 1 1 d .
N3 N 0.3547(3) 0.3451(3) -0.3733(3) 0.0370(15) Uani 1 1 d .
N4 N 0.1840(3) 0.3125(3) -0.2765(3) 0.0365(15) Uani 1 1 d .
N5 N 0.3032(4) -0.0480(3) -0.2774(3) 0.0392(15) Uani 1 1 d .
H5A H 0.3370 -0.0710 -0.2984 0.047 Uiso 1 1 calc R
N6 N 0.1780(3) -0.0154(3) -0.2527(3) 0.0363(15) Uani 1 1 d .
N7 N 0.1837(4) -0.1579(3) -0.3222(3) 0.0409(16) Uani 1 1 d .
N8 N 0.2375(4) 0.0268(3) -0.3494(3) 0.0386(15) Uani 1 1 d .
N9 N 0.2647(4) 0.2031(4) 0.0711(3) 0.0427(16) Uani 1 1 d .
H9B H 0.2632 0.1893 0.1058 0.051 Uiso 1 1 calc R
N10 N 0.3170(4) 0.2696(4) -0.0051(4) 0.0490(18) Uani 1 1 d .
N11 N 0.3920(4) 0.2995(4) 0.1173(4) 0.0454(17) Uani 1 1 d .
N12 N 0.3236(3) 0.1263(3) -0.0553(3) 0.0385(15) Uani 1 1 d .
N13 N 0.0199(3) 0.3319(4) -0.1120(3) 0.0408(16) Uani 1 1 d .
H13B H 0.0070 0.3725 -0.0845 0.049 Uiso 1 1 calc R
N14 N 0.0187(3) 0.1952(4) -0.1789(3) 0.0404(16) Uani 1 1 d .
N15 N -0.1090(3) 0.2428(4) -0.1431(3) 0.0408(16) Uani 1 1 d .
N16 N 0.0732(3) 0.2432(4) -0.0475(3) 0.0396(15) Uani 1 1 d .
O1 O 0.2139(3) 0.3702(3) -0.3797(3) 0.0439(14) Uani 1 1 d .
O2 O 0.2874(3) 0.4230(3) -0.2525(3) 0.0463(14) Uani 1 1 d .
O3 O 0.2643(4) -0.1186(3) -0.4135(3) 0.0542(16) Uani 1 1 d .
O4 O 0.1280(3) -0.0771(3) -0.3936(3) 0.0490(15) Uani 1 1 d .
O5 O 0.3883(3) 0.1501(3) 0.0780(3) 0.0488(15) Uani 1 1 d .
O6 O 0.4468(3) 0.2128(3) -0.0073(3) 0.0628(19) Uani 1 1 d .
O7 O -0.0510(3) 0.3091(3) -0.0101(3) 0.0461(14) Uani 1 1 d .
O8 O -0.0496(3) 0.1578(3) -0.0773(3) 0.0464(14) Uani 1 1 d .
F1 F 0.1763(5) 0.3997(5) -0.4939(5) 0.126(3) Uani 1 1 d .
F2 F 0.2119(4) 0.4888(4) -0.4056(4) 0.094(2) Uani 1 1 d .
F3 F 0.1028(4) 0.4681(4) -0.4348(5) 0.116(3) Uani 1 1 d .
F4 F 0.1170(6) 0.2821(5) -0.4810(5) 0.146(4) Uani 1 1 d .
F5 F 0.0343(4) 0.3472(5) -0.4367(5) 0.132(4) Uani 1 1 d .
F6 F 0.0818(4) 0.2875(5) -0.3861(5) 0.125(3) Uani 1 1 d .
F7 F 0.2407(4) 0.5448(4) -0.1746(5) 0.125(3) Uani 1 1 d .
F8 F 0.2967(5) 0.5580(4) -0.2560(5) 0.110(3) Uani 1 1 d .
F9 F 0.3428(4) 0.6054(3) -0.1548(5) 0.115(3) Uani 1 1 d .
F10 F 0.2818(5) 0.4595(5) -0.1167(4) 0.122(3) Uani 1 1 d .
F11 F 0.3843(5) 0.5210(4) -0.0948(4) 0.115(3) Uani 1 1 d .
F12 F 0.3694(5) 0.4067(4) -0.1507(4) 0.115(3) Uani 1 1 d .
F13 F 0.4050(5) -0.1126(7) -0.3944(5) 0.153(4) Uani 1 1 d .
F14 F 0.3796(4) -0.0080(6) -0.3932(5) 0.132(4) Uani 1 1 d .
F15 F 0.4231(4) -0.0808(7) -0.4810(4) 0.165(5) Uani 1 1 d .
F16 F 0.3388(5) -0.2284(4) -0.4902(4) 0.120(3) Uani 1 1 d .
F17 F 0.3403(4) -0.1869(5) -0.5711(4) 0.106(3) Uani 1 1 d .
F18 F 0.2420(5) -0.2188(5) -0.5385(5) 0.131(4) Uani 1 1 d .
F19 F 0.0240(6) -0.0003(5) -0.4066(7) 0.172(6) Uani 1 1 d .
F20 F 0.0127(4) -0.0498(6) -0.3252(4) 0.124(3) Uani 1 1 d .
F21 F -0.0566(4) -0.1056(8) -0.4101(5) 0.168(5) Uani 1 1 d .
F22 F 0.0885(4) -0.0640(4) -0.5087(3) 0.091(2) Uani 1 1 d .
F23 F -0.0047(4) -0.1356(7) -0.5252(4) 0.160(5) Uani 1 1 d .
F24 F 0.1007(6) -0.1764(7) -0.5268(5) 0.160(4) Uani 1 1 d .
F25 F 0.2727(3) 0.0399(4) 0.0267(5) 0.113(3) Uani 1 1 d .
F26 F 0.2950(5) 0.0811(6) 0.1346(6) 0.130(4) Uani 1 1 d .
F27 F 0.3213(4) -0.0219(5) 0.0743(6) 0.137(4) Uani 1 1 d .
F28 F 0.4255(5) 0.1119(4) 0.1858(3) 0.104(3) Uani 1 1 d .
F29 F 0.5059(3) 0.1110(4) 0.1170(4) 0.095(2) Uani 1 1 d .
F30 F 0.4551(4) 0.0138(4) 0.1180(4) 0.085(2) Uani 1 1 d .
F31 F 0.5670(7) 0.1973(18) 0.0440(17) 0.39(2) Uani 1 1 d .
F32 F 0.6276(5) 0.2288(7) -0.0278(10) 0.244(9) Uani 1 1 d .
F33 F 0.5484(10) 0.1392(9) -0.0601(16) 0.303(15) Uani 1 1 d .
F34 F 0.5626(5) 0.2891(9) -0.0958(7) 0.195(6) Uani 1 1 d .
F35 F 0.4538(6) 0.2933(12) -0.0856(9) 0.240(10) Uani 1 1 d .
F36 F 0.4957(9) 0.1847(13) -0.1320(7) 0.306(16) Uani 1 1 d .
F37 F -0.0006(3) 0.4519(3) 0.0326(3) 0.0731(17) Uani 1 1 d .
F38 F 0.0819(3) 0.3951(3) 0.0437(3) 0.0752(18) Uani 1 1 d .
F39 F 0.0337(4) 0.4582(3) 0.1320(3) 0.091(2) Uani 1 1 d .
F40 F -0.0877(4) 0.4065(4) 0.1606(3) 0.092(2) Uani 1 1 d .
F41 F -0.1461(4) 0.3136(4) 0.0812(4) 0.097(2) Uani 1 1 d .
F42 F -0.1276(3) 0.4145(3) 0.0682(3) 0.0685(16) Uani 1 1 d .
F43 F -0.0656(5) 0.0323(4) -0.1865(4) 0.113(3) Uani 1 1 d .
F44 F -0.1687(6) 0.0814(7) -0.1654(7) 0.173(5) Uani 1 1 d .
F45 F -0.1424(8) -0.0150(5) -0.1435(4) 0.194(6) Uani 1 1 d .
F46 F -0.1113(7) 0.0239(5) -0.0189(4) 0.173(5) Uani 1 1 d .
F47 F -0.0346(4) 0.1113(4) 0.0228(3) 0.0810(19) Uani 1 1 d .
F48 F -0.0059(5) 0.0313(5) -0.0820(7) 0.156(5) Uani 1 1 d .
C1 C 0.2304(4) 0.1690(4) -0.4044(4) 0.0362(17) Uani 1 1 d .
C2 C 0.2594(4) 0.1558(4) -0.3485(4) 0.0342(17) Uani 1 1 d .
C3 C 0.3022(4) 0.2082(4) -0.2932(4) 0.0356(17) Uani 1 1 d .
C4 C 0.1898(5) 0.1089(4) -0.4636(5) 0.054(2) Uani 1 1 d .
H4A H 0.1565 0.1285 -0.4853 0.081 Uiso 1 1 calc R
H4B H 0.1644 0.0742 -0.4473 0.081 Uiso 1 1 calc R
H4C H 0.2222 0.0848 -0.4966 0.081 Uiso 1 1 calc R
C5 C 0.2480(4) 0.0847(4) -0.3496(4) 0.0323(16) Uani 1 1 d .
C6 C 0.3340(5) 0.1881(5) -0.2385(4) 0.053(2) Uani 1 1 d .
H6A H 0.3671 0.2286 -0.2083 0.079 Uiso 1 1 calc R
H6B H 0.3586 0.1464 -0.2592 0.079 Uiso 1 1 calc R
H6C H 0.2970 0.1762 -0.2122 0.079 Uiso 1 1 calc R
C7 C 0.4161(5) 0.3493(4) -0.4054(4) 0.046(2) Uani 1 1 d .
C8 C 0.4192(5) 0.3875(5) -0.4509(5) 0.057(3) Uani 1 1 d .
C9 C 0.4812(6) 0.3903(7) -0.4826(6) 0.083(4) Uani 1 1 d .
H9A H 0.4850 0.4148 -0.5130 0.100 Uiso 1 1 calc R
C10 C 0.5376(6) 0.3581(7) -0.4709(7) 0.088(4) Uani 1 1 d .
H10A H 0.5784 0.3587 -0.4947 0.105 Uiso 1 1 calc R
C11 C 0.5335(6) 0.3262(6) -0.4256(6) 0.070(3) Uani 1 1 d .
H11A H 0.5735 0.3073 -0.4159 0.084 Uiso 1 1 calc R
C12 C 0.4733(5) 0.3193(5) -0.3915(5) 0.054(2) Uani 1 1 d .
C13 C 0.3584(7) 0.4213(7) -0.4657(6) 0.076(3) Uani 1 1 d .
H13A H 0.3175 0.4080 -0.4429 0.091 Uiso 1 1 calc R
C14 C 0.3775(9) 0.5052(10) -0.4348(13) 0.171(10) Uani 1 1 d .
H14A H 0.4193 0.5190 -0.4546 0.257 Uiso 1 1 calc R
H14B H 0.3866 0.5214 -0.3855 0.257 Uiso 1 1 calc R
H14C H 0.3384 0.5274 -0.4451 0.257 Uiso 1 1 calc R
C15 C 0.3372(11) 0.4002(15) -0.5378(10) 0.193(12) Uani 1 1 d .
H15A H 0.3773 0.4111 -0.5614 0.290 Uiso 1 1 calc R
H15B H 0.2995 0.4269 -0.5428 0.290 Uiso 1 1 calc R
H15C H 0.3208 0.3486 -0.5575 0.290 Uiso 1 1 calc R
C16 C 0.4688(5) 0.2787(6) -0.3456(6) 0.065(3) Uani 1 1 d .
H16A H 0.4308 0.2957 -0.3149 0.078 Uiso 1 1 calc R
C17 C 0.4466(8) 0.1997(7) -0.3886(8) 0.102(5) Uani 1 1 d .
H17A H 0.3967 0.1920 -0.4031 0.154 Uiso 1 1 calc R
H17B H 0.4551 0.1707 -0.3618 0.154 Uiso 1 1 calc R
H17C H 0.4738 0.1856 -0.4287 0.154 Uiso 1 1 calc R
C18 C 0.5358(7) 0.2939(10) -0.3014(10) 0.126(6) Uani 1 1 d .
H18A H 0.5732 0.2733 -0.3297 0.189 Uiso 1 1 calc R
H18B H 0.5291 0.2724 -0.2672 0.189 Uiso 1 1 calc R
H18C H 0.5488 0.3459 -0.2787 0.189 Uiso 1 1 calc R
C19 C 0.1498(5) 0.3899(5) -0.3886(5) 0.056(2) Uani 1 1 d .
C20 C 0.1257(7) 0.4397(7) -0.3197(7) 0.096(4) Uani 1 1 d .
H20A H 0.1096 0.4109 -0.2934 0.144 Uiso 1 1 calc R
H20B H 0.0874 0.4639 -0.3284 0.144 Uiso 1 1 calc R
H20C H 0.1650 0.4757 -0.2941 0.144 Uiso 1 1 calc R
C21 C 0.1587(7) 0.4398(8) -0.4272(8) 0.088(4) Uani 1 1 d .
C22 C 0.0942(7) 0.3284(8) -0.4165(9) 0.094(5) Uani 1 1 d .
C23 C 0.3349(4) 0.4786(4) -0.2102(5) 0.045(2) Uani 1 1 d .
C24 C 0.3025(6) 0.5460(6) -0.1976(6) 0.072(3) Uani 1 1 d .
C25 C 0.4069(5) 0.4831(7) -0.2361(6) 0.091(4) Uani 1 1 d .
H25A H 0.4251 0.4372 -0.2461 0.136 Uiso 1 1 calc R
H25B H 0.4384 0.5214 -0.2014 0.136 Uiso 1 1 calc R
H25C H 0.4039 0.4935 -0.2775 0.136 Uiso 1 1 calc R
C26 C 0.3437(7) 0.4641(6) -0.1432(6) 0.079(3) Uani 1 1 d .
C27 C 0.3233(4) -0.0020(4) -0.2163(4) 0.0374(18) Uani 1 1 d .
C28 C 0.2754(4) 0.0383(4) -0.1738(4) 0.0351(17) Uani 1 1 d .
C29 C 0.2027(4) 0.0312(4) -0.1932(4) 0.0384(18) Uani 1 1 d .
C30 C 0.3989(5) 0.0058(6) -0.1942(5) 0.063(3) Uani 1 1 d .
H30A H 0.4254 -0.0140 -0.2342 0.094 Uiso 1 1 calc R
H30B H 0.4045 -0.0203 -0.1640 0.094 Uiso 1 1 calc R
H30C H 0.4165 0.0567 -0.1700 0.094 Uiso 1 1 calc R
C31 C 0.3012(4) 0.0885(4) -0.1070(4) 0.0411(19) Uani 1 1 d .
C32 C 0.1560(5) 0.0754(5) -0.1449(4) 0.053(2) Uani 1 1 d .
H32A H 0.1072 0.0589 -0.1631 0.079 Uiso 1 1 calc R
H32B H 0.1679 0.1259 -0.1389 0.079 Uiso 1 1 calc R
H32C H 0.1622 0.0704 -0.1010 0.079 Uiso 1 1 calc R
C33 C 0.1637(6) -0.2201(5) -0.3087(5) 0.057(3) Uani 1 1 d .
C34 C 0.1953(8) -0.2800(6) -0.3393(7) 0.092(4) Uani 1 1 d .
C35 C 0.1758(13) -0.3402(8) -0.3235(10) 0.159(9) Uani 1 1 d .
H35A H 0.1978 -0.3820 -0.3433 0.191 Uiso 1 1 calc R
C36 C 0.1240(12) -0.3393(8) -0.2787(9) 0.152(9) Uani 1 1 d .
H36A H 0.1104 -0.3810 -0.2690 0.182 Uiso 1 1 calc R
C37 C 0.0937(8) -0.2806(6) -0.2494(6) 0.091(5) Uani 1 1 d .
H37A H 0.0585 -0.2812 -0.2192 0.110 Uiso 1 1 calc R
C38 C 0.1123(7) -0.2182(5) -0.2620(5) 0.068(3) Uani 1 1 d .
C39 C 0.2494(8) -0.2829(6) -0.3901(6) 0.085(4) Uani 1 1 d .
H39A H 0.2460 -0.2402 -0.4026 0.102 Uiso 1 1 calc R
C40 C 0.2360(14) -0.3487(9) -0.4574(9) 0.185(11) Uani 1 1 d .
H40A H 0.2775 -0.3515 -0.4834 0.278 Uiso 1 1 calc R
H40B H 0.1958 -0.3441 -0.4839 0.278 Uiso 1 1 calc R
H40C H 0.2263 -0.3925 -0.4476 0.278 Uiso 1 1 calc R
C41 C 0.3213(11) -0.2723(13) -0.3585(11) 0.178(10) Uani 1 1 d .
H41A H 0.3248 -0.2350 -0.3128 0.268 Uiso 1 1 calc R
H41B H 0.3548 -0.2574 -0.3863 0.268 Uiso 1 1 calc R
H41C H 0.3320 -0.3174 -0.3556 0.268 Uiso 1 1 calc R
C42 C 0.0833(6) -0.1475(6) -0.2189(6) 0.068(3) Uani 1 1 d .
H42A H 0.0869 -0.1153 -0.2451 0.081 Uiso 1 1 calc R
C43 C 0.1293(8) -0.1100(7) -0.1531(6) 0.093(4) Uani 1 1 d .
H43A H 0.1113 -0.0657 -0.1258 0.140 Uiso 1 1 calc R
H43B H 0.1772 -0.0986 -0.1636 0.140 Uiso 1 1 calc R
H43C H 0.1290 -0.1417 -0.1276 0.140 Uiso 1 1 calc R
C44 C 0.0058(8) -0.1616(9) -0.2066(8) 0.108(5) Uani 1 1 d .
H44A H 0.0018 -0.1845 -0.1732 0.162 Uiso 1 1 calc R
H44B H -0.0201 -0.1933 -0.2494 0.162 Uiso 1 1 calc R
H44C H -0.0134 -0.1160 -0.1893 0.162 Uiso 1 1 calc R
C45 C 0.3079(5) -0.1110(6) -0.4622(5) 0.061(3) Uani 1 1 d .
C46 C 0.2750(7) -0.0717(7) -0.5029(6) 0.084(4) Uani 1 1 d .
H46A H 0.2312 -0.1002 -0.5274 0.126 Uiso 1 1 calc R
H46B H 0.3074 -0.0653 -0.5355 0.126 Uiso 1 1 calc R
H46C H 0.2653 -0.0247 -0.4717 0.126 Uiso 1 1 calc R
C47 C 0.3770(8) -0.0770(12) -0.4315(8) 0.116(6) Uani 1 1 d .
C48 C 0.3047(10) -0.1855(9) -0.5171(7) 0.099(5) Uani 1 1 d .
C49 C 0.0651(5) -0.1130(5) -0.4252(4) 0.046(2) Uani 1 1 d .
C50 C 0.0408(9) -0.1812(9) -0.4046(14) 0.244(17) Uani 1 1 d .
H50A H 0.0690 -0.2196 -0.4266 0.366 Uiso 1 1 calc R
H50B H -0.0087 -0.1986 -0.4195 0.366 Uiso 1 1 calc R
H50C H 0.0473 -0.1667 -0.3552 0.366 Uiso 1 1 calc R
C51 C 0.0575(8) -0.1148(14) -0.4926(8) 0.137(8) Uani 1 1 d .
C52 C 0.0090(8) -0.076(2) -0.3838(7) 0.26(2) Uani 1 1 d .
C53 C 0.2038(4) 0.2072(4) 0.0470(4) 0.0370(17) Uani 1 1 d .
C54 C 0.1964(4) 0.2399(5) -0.0006(4) 0.0389(18) Uani 1 1 d .
C55 C 0.2534(4) 0.2714(4) -0.0253(4) 0.0393(18) Uani 1 1 d .
C56 C 0.1401(4) 0.1749(6) 0.0704(5) 0.056(3) Uani 1 1 d .
H56A H 0.1521 0.1354 0.0830 0.084 Uiso 1 1 calc R
H56B H 0.1029 0.1566 0.0336 0.084 Uiso 1 1 calc R
H56C H 0.1240 0.2118 0.1098 0.084 Uiso 1 1 calc R
C57 C 0.1275(4) 0.2415(4) -0.0262(4) 0.0379(18) Uani 1 1 d .
C58 C 0.2425(5) 0.3101(5) -0.0733(5) 0.053(2) Uani 1 1 d .
H58A H 0.2880 0.3289 -0.0836 0.080 Uiso 1 1 calc R
H58B H 0.2157 0.3499 -0.0518 0.080 Uiso 1 1 calc R
H58C H 0.2168 0.2764 -0.1155 0.080 Uiso 1 1 calc R
C59 C 0.4044(5) 0.3624(5) 0.1755(5) 0.056(2) Uani 1 1 d .
C60 C 0.4333(5) 0.3559(6) 0.2352(5) 0.065(3) Uani 1 1 d .
C61 C 0.4437(7) 0.4201(7) 0.2925(6) 0.088(5) Uani 1 1 d .
H61A H 0.4617 0.4188 0.3341 0.105 Uiso 1 1 calc R
C62 C 0.4298(7) 0.4822(9) 0.2917(7) 0.101(5) Uani 1 1 d .
H62A H 0.4415 0.5245 0.3312 0.121 Uiso 1 1 calc R
C63 C 0.3994(7) 0.4868(6) 0.2359(8) 0.086(4) Uani 1 1 d .
H63A H 0.3833 0.5304 0.2386 0.103 Uiso 1 1 calc R
C64 C 0.3912(5) 0.4277(5) 0.1736(6) 0.070(3) Uani 1 1 d .
C65 C 0.4500(8) 0.2867(7) 0.2352(6) 0.089(4) Uani 1 1 d .
H65A H 0.4336 0.2480 0.1903 0.107 Uiso 1 1 calc R
C66 C 0.4142(19) 0.2687(11) 0.2923(11) 0.264(19) Uani 1 1 d .
H66A H 0.3959 0.3112 0.3232 0.396 Uiso 1 1 calc R
H66B H 0.4484 0.2538 0.3177 0.396 Uiso 1 1 calc R
H66C H 0.3757 0.2295 0.2722 0.396 Uiso 1 1 calc R
C67 C 0.5276(16) 0.2896(12) 0.2476(17) 0.32(3) Uani 1 1 d .
H67A H 0.5521 0.3306 0.2395 0.477 Uiso 1 1 calc R
H67B H 0.5428 0.2451 0.2168 0.477 Uiso 1 1 calc R
H67C H 0.5385 0.2950 0.2947 0.477 Uiso 1 1 calc R
C68 C 0.3598(8) 0.4338(7) 0.1094(8) 0.109(6) Uani 1 1 d .
H68A H 0.3652 0.3885 0.0705 0.131 Uiso 1 1 calc R
C69 C 0.3995(12) 0.4969(8) 0.0941(10) 0.175(11) Uani 1 1 d .
H69A H 0.3982 0.5420 0.1328 0.262 Uiso 1 1 calc R
H69B H 0.3771 0.4997 0.0534 0.262 Uiso 1 1 calc R
H69C H 0.4482 0.4888 0.0866 0.262 Uiso 1 1 calc R
C70 C 0.2806(9) 0.4372(9) 0.1150(10) 0.171(10) Uani 1 1 d .
H70A H 0.2579 0.3929 0.1184 0.256 Uiso 1 1 calc R
H70B H 0.2604 0.4426 0.0746 0.256 Uiso 1 1 calc R
H70C H 0.2731 0.4784 0.1556 0.256 Uiso 1 1 calc R
C71 C 0.3911(5) 0.0798(5) 0.0674(5) 0.050(2) Uani 1 1 d .
C72 C 0.4154(6) 0.0360(5) 0.0001(5) 0.065(3) Uani 1 1 d .
H72A H 0.3799 0.0301 -0.0361 0.097 Uiso 1 1 calc R
H72B H 0.4229 -0.0113 -0.0003 0.097 Uiso 1 1 calc R
H72C H 0.4593 0.0606 -0.0074 0.097 Uiso 1 1 calc R
C73 C 0.3186(6) 0.0437(8) 0.0767(10) 0.096(5) Uani 1 1 d .
C74 C 0.4448(6) 0.0806(6) 0.1236(6) 0.060(3) Uani 1 1 d .
C75 C 0.5102(5) 0.2492(5) -0.0154(5) 0.056(3) Uani 1 1 d .
C76 C 0.5262(9) 0.3245(9) 0.0335(9) 0.180(11) Uani 1 1 d .
H76A H 0.4922 0.3532 0.0250 0.271 Uiso 1 1 calc R
H76B H 0.5734 0.3443 0.0280 0.271 Uiso 1 1 calc R
H76C H 0.5238 0.3257 0.0800 0.271 Uiso 1 1 calc R
C77 C 0.5668(12) 0.2067(15) -0.015(3) 0.29(3) Uani 1 1 d .
C78 C 0.5001(10) 0.2506(13) -0.0904(12) 0.134(7) Uani 1 1 d .
C79 C 0.0674(4) 0.3412(4) -0.1516(4) 0.0374(18) Uani 1 1 d .
C80 C 0.0911(4) 0.2827(4) -0.2033(4) 0.0321(16) Uani 1 1 d .
C81 C 0.0655(4) 0.2105(4) -0.2156(4) 0.0339(17) Uani 1 1 d .
C82 C 0.0969(5) 0.4174(5) -0.1401(5) 0.058(3) Uani 1 1 d .
H82A H 0.0848 0.4278 -0.1802 0.086 Uiso 1 1 calc R
H82B H 0.1478 0.4234 -0.1320 0.086 Uiso 1 1 calc R
H82C H 0.0771 0.4505 -0.1005 0.086 Uiso 1 1 calc R
C83 C 0.1432(4) 0.2986(4) -0.2442(4) 0.0379(18) Uani 1 1 d .
C84 C 0.0932(5) 0.1502(4) -0.2711(5) 0.050(2) Uani 1 1 d .
H84A H 0.0802 0.1050 -0.2647 0.075 Uiso 1 1 calc R
H84B H 0.1442 0.1602 -0.2692 0.075 Uiso 1 1 calc R
H84C H 0.0731 0.1463 -0.3154 0.075 Uiso 1 1 calc R
C85 C -0.1708(5) 0.2390(6) -0.1825(5) 0.055(3) Uani 1 1 d .
C86 C -0.2177(6) 0.2902(6) -0.1522(6) 0.065(3) Uani 1 1 d .
C87 C -0.2786(6) 0.2817(9) -0.1918(9) 0.102(5) Uani 1 1 d .
H87A H -0.3122 0.3131 -0.1730 0.123 Uiso 1 1 calc R
C88 C -0.2932(7) 0.2337(8) -0.2531(7) 0.089(4) Uani 1 1 d .
H88A H -0.3366 0.2307 -0.2769 0.106 Uiso 1 1 calc R
C89 C -0.2456(7) 0.1868(9) -0.2840(6) 0.096(5) Uani 1 1 d .
H89A H -0.2562 0.1536 -0.3294 0.115 Uiso 1 1 calc R
C90 C -0.1825(5) 0.1877(7) -0.2492(5) 0.063(3) Uani 1 1 d .
C91 C -0.1976(5) 0.3463(5) -0.0829(6) 0.061(3) Uani 1 1 d .
H91A H -0.1674 0.3262 -0.0573 0.074 Uiso 1 1 calc R
C92 C -0.2631(6) 0.3704(8) -0.0409(7) 0.091(4) Uani 1 1 d .
H92A H -0.2824 0.4068 -0.0538 0.136 Uiso 1 1 calc R
H92B H -0.2487 0.3906 0.0078 0.136 Uiso 1 1 calc R
H92C H -0.2989 0.3287 -0.0507 0.136 Uiso 1 1 calc R
C93 C -0.1554(7) 0.4139(7) -0.0877(8) 0.105(5) Uani 1 1 d .
H93A H -0.1113 0.4016 -0.1080 0.157 Uiso 1 1 calc R
H93B H -0.1454 0.4511 -0.0421 0.157 Uiso 1 1 calc R
H93C H -0.1827 0.4319 -0.1161 0.157 Uiso 1 1 calc R
C94 C -0.1295(6) 0.1424(7) -0.2830(5) 0.073(3) Uani 1 1 d .
H94A H -0.0995 0.1372 -0.2464 0.088 Uiso 1 1 calc R
C95 C -0.0826(7) 0.1795(9) -0.3185(7) 0.109(5) Uani 1 1 d .
H95A H -0.1111 0.1953 -0.3478 0.164 Uiso 1 1 calc R
H95B H -0.0522 0.1462 -0.3462 0.164 Uiso 1 1 calc R
H95C H -0.0538 0.2213 -0.2847 0.164 Uiso 1 1 calc R
C96 C -0.1576(7) 0.0671(9) -0.3317(6) 0.106(5) Uani 1 1 d .
H96A H -0.1834 0.0411 -0.3068 0.160 Uiso 1 1 calc R
H96B H -0.1186 0.0417 -0.3521 0.160 Uiso 1 1 calc R
H96C H -0.1890 0.0697 -0.3674 0.160 Uiso 1 1 calc R
C97 C -0.0325(6) 0.3457(5) 0.0562(5) 0.059(3) Uani 1 1 d .
C98 C 0.0204(5) 0.4134(5) 0.0669(5) 0.055(2) Uani 1 1 d .
C99 C -0.0990(6) 0.3712(6) 0.0931(5) 0.062(3) Uani 1 1 d .
C100 C 0.0025(7) 0.3020(6) 0.0940(6) 0.077(3) Uani 1 1 d .
H10B H -0.0286 0.2577 0.0874 0.115 Uiso 1 1 calc R
H10C H 0.0104 0.3313 0.1426 0.115 Uiso 1 1 calc R
H10D H 0.0473 0.2899 0.0753 0.115 Uiso 1 1 calc R
C101 C -0.0980(5) 0.1034(5) -0.0768(5) 0.054(2) Uani 1 1 d .
C102 C -0.1519(8) 0.1416(10) -0.0119(16) 0.251(18) Uani 1 1 d .
H10E H -0.1232 0.1760 0.0280 0.377 Uiso 1 1 calc R
H10F H -0.1775 0.1038 0.0001 0.377 Uiso 1 1 calc R
H10G H -0.1852 0.1665 -0.0275 0.377 Uiso 1 1 calc R
C103 C -0.1160(13) 0.0487(8) -0.1407(7) 0.134(8) Uani 1 1 d .
C104 C -0.0650(15) 0.0689(10) -0.0335(8) 0.200(15) Uani 1 1 d .

loop_
_atom_site_aniso_label
_atom_site_aniso_U_11
_atom_site_aniso_U_22
_atom_site_aniso_U_33
_atom_site_aniso_U_23
_atom_site_aniso_U_13
_atom_site_aniso_U_12
W1 0.03196(16) 0.02450(15) 0.03605(17) 0.01194(12) 0.00964(12) -0.00030(12)
W2 0.04305(18) 0.02400(15) 0.02934(16) 0.00853(12) -0.00232(13) 0.00123(13)
W3 0.03242(17) 0.03267(18) 0.04204(19) 0.00323(14) -0.00658(13) 0.00199(13)
W4 0.02687(16) 0.0493(2) 0.04282(18) 0.02730(16) 0.00961(13) 0.00567(14)
N1 0.051(4) 0.027(3) 0.044(4) 0.016(3) 0.006(3) 0.004(3)
N2 0.041(4) 0.024(3) 0.049(4) 0.014(3) 0.007(3) -0.006(3)
N3 0.035(4) 0.029(3) 0.047(4) 0.012(3) 0.012(3) 0.008(3)
N4 0.032(3) 0.031(3) 0.043(4) 0.011(3) 0.013(3) -0.002(3)
N5 0.044(4) 0.031(4) 0.042(4) 0.011(3) 0.002(3) 0.012(3)
N6 0.043(4) 0.030(3) 0.031(3) 0.008(3) -0.004(3) -0.001(3)
N7 0.058(4) 0.025(3) 0.035(4) 0.006(3) -0.001(3) 0.004(3)
N8 0.047(4) 0.025(3) 0.039(4) 0.008(3) -0.004(3) -0.001(3)
N9 0.044(4) 0.049(4) 0.040(4) 0.021(3) 0.007(3) 0.013(3)
N10 0.033(4) 0.045(4) 0.058(5) 0.008(4) -0.002(3) 0.001(3)
N11 0.041(4) 0.036(4) 0.043(4) -0.002(3) -0.005(3) 0.000(3)
N12 0.030(3) 0.033(4) 0.043(4) 0.004(3) 0.002(3) -0.002(3)
N13 0.042(4) 0.046(4) 0.043(4) 0.024(3) 0.021(3) 0.010(3)
N14 0.037(4) 0.040(4) 0.043(4) 0.018(3) 0.006(3) -0.003(3)
N15 0.036(4) 0.056(4) 0.047(4) 0.036(4) 0.018(3) 0.008(3)
N16 0.030(4) 0.046(4) 0.049(4) 0.024(3) 0.011(3) 0.007(3)
O1 0.040(3) 0.033(3) 0.063(4) 0.023(3) 0.003(3) 0.005(2)
O2 0.038(3) 0.038(3) 0.046(3) -0.001(3) 0.014(3) -0.008(2)
O3 0.073(4) 0.045(4) 0.049(4) 0.019(3) 0.027(3) 0.016(3)
O4 0.044(3) 0.045(3) 0.063(4) 0.031(3) -0.016(3) -0.007(3)
O5 0.041(3) 0.049(4) 0.050(4) 0.010(3) -0.007(3) 0.012(3)
O6 0.048(4) 0.050(4) 0.064(4) -0.002(3) 0.001(3) -0.018(3)
O7 0.039(3) 0.047(3) 0.053(4) 0.017(3) 0.011(3) 0.012(3)
O8 0.038(3) 0.047(3) 0.062(4) 0.031(3) 0.001(3) 0.002(3)
F1 0.163(9) 0.146(8) 0.086(6) 0.065(6) 0.000(6) 0.015(7)
F2 0.109(6) 0.059(4) 0.127(6) 0.051(4) 0.011(5) 0.010(4)
F3 0.099(6) 0.104(6) 0.168(8) 0.077(6) -0.023(5) 0.021(5)
F4 0.171(10) 0.098(7) 0.120(8) -0.012(6) -0.056(7) 0.021(6)
F5 0.094(6) 0.126(7) 0.165(9) 0.055(6) -0.060(6) -0.018(5)
F6 0.111(7) 0.116(7) 0.159(8) 0.086(7) -0.041(6) -0.051(5)
F7 0.071(5) 0.088(6) 0.160(8) -0.021(5) 0.011(5) 0.026(4)
F8 0.140(7) 0.075(5) 0.118(7) 0.049(5) -0.031(5) -0.009(5)
F9 0.118(6) 0.041(4) 0.148(7) -0.002(4) -0.041(5) -0.001(4)
F10 0.121(7) 0.154(8) 0.091(6) 0.055(6) 0.031(5) -0.020(6)
F11 0.148(7) 0.091(6) 0.078(5) 0.017(4) -0.045(5) -0.037(5)
F12 0.159(8) 0.076(5) 0.113(6) 0.042(5) -0.027(6) 0.010(5)
F13 0.101(7) 0.270(14) 0.100(7) 0.067(8) 0.005(5) 0.083(8)
F14 0.092(6) 0.129(8) 0.117(7) -0.010(6) 0.019(5) -0.024(5)
F15 0.083(6) 0.289(14) 0.090(6) 0.036(7) 0.050(5) 0.008(7)
F16 0.168(8) 0.107(6) 0.115(6) 0.053(5) 0.079(6) 0.089(6)
F17 0.116(6) 0.139(7) 0.062(4) 0.025(4) 0.031(4) 0.051(5)
F18 0.114(7) 0.101(7) 0.115(7) -0.030(5) 0.029(5) -0.002(5)
F19 0.148(10) 0.068(6) 0.272(15) 0.028(7) -0.067(9) 0.040(6)
F20 0.087(6) 0.182(9) 0.086(6) 0.021(6) 0.025(4) 0.047(6)
F21 0.047(4) 0.348(16) 0.105(7) 0.089(9) 0.003(4) 0.000(7)
F22 0.128(6) 0.084(5) 0.070(4) 0.045(4) -0.015(4) -0.002(4)
F23 0.071(5) 0.331(15) 0.060(5) 0.071(7) -0.025(4) -0.026(7)
F24 0.162(10) 0.189(11) 0.099(7) 0.005(7) 0.014(7) 0.077(8)
F25 0.047(4) 0.103(6) 0.203(9) 0.086(6) -0.036(5) -0.022(4)
F26 0.105(7) 0.177(10) 0.155(9) 0.102(8) 0.067(6) 0.046(6)
F27 0.070(5) 0.103(6) 0.284(13) 0.134(8) -0.005(6) -0.013(4)
F28 0.162(8) 0.111(6) 0.053(4) 0.033(4) -0.004(4) 0.071(5)
F29 0.050(4) 0.109(6) 0.132(6) 0.059(5) -0.027(4) 0.000(4)
F30 0.088(5) 0.083(5) 0.099(5) 0.044(4) -0.004(4) 0.034(4)
F31 0.079(8) 0.65(5) 0.77(5) 0.66(5) -0.034(17) -0.015(16)
F32 0.062(6) 0.218(13) 0.58(3) 0.276(17) 0.107(10) 0.065(7)
F33 0.217(18) 0.138(13) 0.61(4) 0.169(19) 0.27(2) 0.097(12)
F34 0.090(7) 0.352(18) 0.215(12) 0.208(13) 0.009(7) -0.034(9)
F35 0.088(8) 0.48(3) 0.299(19) 0.32(2) -0.004(10) 0.011(12)
F36 0.230(17) 0.34(2) 0.133(10) -0.103(13) 0.085(10) -0.184(18)
F37 0.086(4) 0.064(4) 0.086(4) 0.042(3) 0.033(3) 0.019(3)
F38 0.049(3) 0.064(4) 0.097(5) 0.013(3) 0.018(3) 0.004(3)
F39 0.120(6) 0.064(4) 0.061(4) -0.004(3) 0.014(4) -0.009(4)
F40 0.114(6) 0.098(5) 0.064(4) 0.020(4) 0.046(4) 0.039(4)
F41 0.079(5) 0.070(4) 0.139(7) 0.035(4) 0.062(4) 0.003(4)
F42 0.065(4) 0.063(4) 0.079(4) 0.023(3) 0.024(3) 0.023(3)
F43 0.159(8) 0.080(5) 0.080(5) 0.006(4) 0.036(5) 0.010(5)
F44 0.131(9) 0.173(11) 0.244(15) 0.124(11) -0.048(9) -0.010(7)
F45 0.353(17) 0.108(7) 0.074(6) 0.027(5) -0.035(8) -0.126(9)
F46 0.317(14) 0.093(6) 0.087(6) 0.047(5) 0.016(7) -0.104(8)
F47 0.089(5) 0.101(5) 0.073(4) 0.054(4) 0.009(4) 0.019(4)
F48 0.110(7) 0.102(7) 0.269(14) 0.071(8) 0.064(8) 0.057(6)
C1 0.037(4) 0.028(4) 0.036(4) 0.005(3) 0.006(3) 0.001(3)
C2 0.034(4) 0.026(4) 0.036(4) 0.005(3) 0.009(3) -0.001(3)
C3 0.034(4) 0.035(4) 0.041(4) 0.017(3) 0.009(3) 0.007(3)
C4 0.069(6) 0.031(5) 0.049(5) 0.006(4) -0.019(5) -0.008(4)
C5 0.034(4) 0.028(4) 0.033(4) 0.009(3) 0.006(3) 0.004(3)
C6 0.075(7) 0.044(5) 0.041(5) 0.020(4) -0.012(4) 0.003(5)
C7 0.050(5) 0.033(4) 0.048(5) 0.007(4) 0.029(4) 0.003(4)
C8 0.064(6) 0.055(6) 0.044(5) 0.011(4) 0.025(4) -0.005(5)
C9 0.071(8) 0.090(9) 0.074(8) 0.019(7) 0.034(6) -0.013(7)
C10 0.053(7) 0.076(8) 0.128(12) 0.027(8) 0.054(7) 0.008(6)
C11 0.050(6) 0.068(7) 0.088(8) 0.020(6) 0.032(6) 0.010(5)
C12 0.049(5) 0.049(5) 0.054(6) 0.004(4) 0.020(4) 0.014(4)
C13 0.085(8) 0.083(8) 0.076(8) 0.044(7) 0.033(6) 0.016(7)
C14 0.111(14) 0.164(19) 0.33(3) 0.18(2) 0.088(17) 0.047(13)
C15 0.147(18) 0.37(4) 0.124(17) 0.15(2) 0.024(13) 0.09(2)
C16 0.042(5) 0.072(7) 0.084(8) 0.031(6) 0.021(5) 0.019(5)
C17 0.120(12) 0.071(9) 0.129(12) 0.045(8) 0.062(10) 0.024(8)
C18 0.074(10) 0.158(16) 0.191(18) 0.116(15) 0.000(10) 0.022(10)
C19 0.052(6) 0.053(6) 0.070(7) 0.036(5) -0.010(5) -0.005(5)
C20 0.078(9) 0.090(10) 0.098(10) 0.000(8) 0.005(7) 0.043(7)
C21 0.073(9) 0.083(9) 0.124(13) 0.059(9) -0.022(8) 0.012(7)
C22 0.065(8) 0.075(9) 0.145(14) 0.050(10) -0.030(9) 0.000(7)
C23 0.041(5) 0.029(4) 0.057(5) 0.010(4) 0.002(4) -0.005(4)
C24 0.067(8) 0.050(6) 0.072(8) -0.003(6) -0.013(6) -0.001(5)
C25 0.046(6) 0.111(10) 0.075(8) -0.003(7) 0.014(5) -0.028(6)
C26 0.095(10) 0.053(7) 0.073(8) 0.009(6) -0.013(7) -0.002(7)
C27 0.037(4) 0.030(4) 0.040(4) 0.009(3) -0.009(3) -0.003(3)
C28 0.036(4) 0.034(4) 0.029(4) 0.006(3) -0.006(3) -0.004(3)
C29 0.045(5) 0.035(4) 0.031(4) 0.011(3) 0.000(3) -0.006(4)
C30 0.041(5) 0.074(7) 0.059(6) 0.007(5) -0.001(4) 0.017(5)
C31 0.045(5) 0.031(4) 0.040(5) 0.007(4) 0.001(4) 0.000(4)
C32 0.049(5) 0.043(5) 0.045(5) -0.009(4) -0.010(4) 0.007(4)
C33 0.094(8) 0.030(5) 0.050(5) 0.023(4) 0.004(5) -0.004(5)
C34 0.165(14) 0.043(6) 0.087(9) 0.042(6) 0.050(9) 0.023(7)
C35 0.30(3) 0.070(10) 0.150(16) 0.076(11) 0.084(18) 0.055(13)
C36 0.29(3) 0.069(10) 0.120(13) 0.067(10) 0.063(15) -0.004(13)
C37 0.169(14) 0.051(7) 0.062(7) 0.032(6) 0.056(8) -0.002(8)
C38 0.124(10) 0.042(5) 0.038(5) 0.018(4) 0.017(6) -0.001(6)
C39 0.136(12) 0.059(7) 0.075(8) 0.029(6) 0.054(8) 0.052(8)
C40 0.35(3) 0.070(11) 0.115(15) 0.003(10) 0.087(18) 0.031(15)
C41 0.17(2) 0.25(3) 0.17(2) 0.13(2) 0.039(17) 0.10(2)
C42 0.089(8) 0.054(6) 0.073(7) 0.042(6) 0.015(6) -0.008(6)
C43 0.155(14) 0.069(8) 0.051(7) 0.022(6) 0.003(7) 0.004(8)
C44 0.107(11) 0.127(13) 0.120(12) 0.076(11) 0.049(9) 0.023(9)
C45 0.058(6) 0.063(7) 0.068(7) 0.026(5) 0.023(5) 0.024(5)
C46 0.113(10) 0.104(10) 0.056(7) 0.048(7) 0.032(7) 0.032(8)
C47 0.080(10) 0.185(19) 0.077(10) 0.055(12) 0.024(8) -0.030(11)
C48 0.124(13) 0.103(12) 0.076(9) 0.025(8) 0.036(9) 0.060(10)
C49 0.042(5) 0.047(5) 0.045(5) 0.014(4) -0.005(4) -0.002(4)
C50 0.154(16) 0.101(12) 0.50(4) 0.19(2) -0.23(2) -0.103(12)
C51 0.064(9) 0.28(3) 0.083(10) 0.100(14) -0.014(8) -0.039(12)
C52 0.049(9) 0.56(5) 0.032(7) -0.056(16) -0.010(6) 0.055(17)
C53 0.040(4) 0.029(4) 0.043(4) 0.014(3) 0.009(3) 0.003(3)
C54 0.032(4) 0.047(5) 0.038(4) 0.016(4) 0.004(3) 0.007(4)
C55 0.035(4) 0.031(4) 0.046(5) 0.010(4) 0.000(3) -0.002(3)
C56 0.029(4) 0.091(8) 0.069(6) 0.052(6) 0.023(4) 0.011(4)
C57 0.039(5) 0.033(4) 0.039(4) 0.010(3) 0.007(3) 0.005(3)
C58 0.044(5) 0.055(6) 0.063(6) 0.026(5) 0.008(4) 0.007(4)
C59 0.047(5) 0.042(5) 0.055(6) -0.009(4) -0.001(4) 0.006(4)
C60 0.051(6) 0.068(7) 0.053(6) 0.001(5) 0.007(5) -0.006(5)
C61 0.097(9) 0.068(8) 0.049(6) -0.021(6) 0.020(6) -0.041(7)
C62 0.074(9) 0.099(11) 0.070(9) -0.027(8) 0.016(7) -0.029(8)
C63 0.086(9) 0.031(5) 0.111(11) -0.005(6) 0.009(8) -0.006(5)
C64 0.048(6) 0.041(6) 0.087(8) -0.016(5) -0.013(5) 0.008(4)
C65 0.129(12) 0.075(9) 0.051(7) 0.017(6) -0.018(7) -0.008(8)
C66 0.55(6) 0.109(16) 0.17(2) 0.069(15) 0.20(3) 0.06(2)
C67 0.34(4) 0.120(19) 0.40(5) 0.02(2) -0.28(4) 0.02(2)
C68 0.124(12) 0.047(7) 0.133(13) 0.001(7) -0.052(10) 0.040(7)
C69 0.28(3) 0.054(9) 0.165(18) 0.040(10) -0.105(18) -0.027(12)
C70 0.115(14) 0.122(15) 0.19(2) -0.052(13) -0.060(13) 0.057(11)
C71 0.043(5) 0.041(5) 0.068(6) 0.022(5) -0.003(4) 0.007(4)
C72 0.074(7) 0.047(6) 0.068(7) 0.013(5) 0.001(5) 0.021(5)
C73 0.045(7) 0.097(11) 0.172(16) 0.082(11) 0.006(9) 0.002(7)
C74 0.055(6) 0.064(7) 0.065(7) 0.027(5) -0.011(5) 0.016(5)
C75 0.040(5) 0.043(5) 0.075(7) 0.014(5) -0.003(5) -0.011(4)
C76 0.157(16) 0.113(13) 0.154(16) -0.056(11) 0.073(13) -0.100(12)
C77 0.121(17) 0.137(19) 0.73(8) 0.26(3) 0.23(3) 0.078(15)
C78 0.085(12) 0.17(2) 0.154(18) 0.074(16) 0.063(12) 0.001(13)
C79 0.030(4) 0.046(5) 0.045(5) 0.026(4) 0.013(3) 0.007(3)
C80 0.030(4) 0.031(4) 0.034(4) 0.012(3) 0.007(3) -0.003(3)
C81 0.026(4) 0.042(4) 0.035(4) 0.017(3) 0.011(3) 0.004(3)
C82 0.069(7) 0.037(5) 0.059(6) 0.009(4) 0.028(5) -0.001(4)
C83 0.039(4) 0.031(4) 0.035(4) 0.002(3) 0.003(3) 0.004(3)
C84 0.058(6) 0.036(5) 0.051(5) 0.012(4) 0.016(4) 0.000(4)
C85 0.036(5) 0.098(8) 0.055(6) 0.055(6) 0.010(4) 0.014(5)
C86 0.057(6) 0.078(8) 0.069(7) 0.032(6) 0.002(5) 0.029(6)
C87 0.049(7) 0.141(13) 0.139(14) 0.066(11) -0.007(8) 0.055(8)
C88 0.064(8) 0.127(12) 0.084(9) 0.045(9) -0.015(7) 0.034(8)
C89 0.089(9) 0.156(14) 0.053(7) 0.043(8) -0.009(6) 0.045(9)
C90 0.046(6) 0.108(9) 0.047(6) 0.040(6) 0.000(4) 0.017(6)
C91 0.039(5) 0.055(6) 0.100(9) 0.040(6) 0.016(5) 0.010(4)
C92 0.059(7) 0.109(11) 0.094(10) 0.020(8) 0.022(6) 0.028(7)
C93 0.093(10) 0.079(9) 0.143(14) 0.048(9) -0.020(9) 0.000(8)
C94 0.056(6) 0.125(11) 0.040(5) 0.030(6) -0.002(5) 0.024(7)
C95 0.074(9) 0.204(18) 0.070(8) 0.075(10) 0.018(7) 0.016(10)
C96 0.077(9) 0.157(15) 0.060(8) 0.012(9) -0.004(7) 0.018(9)
C97 0.072(7) 0.049(6) 0.052(6) 0.013(5) 0.021(5) 0.008(5)
C98 0.058(6) 0.049(6) 0.049(5) 0.007(5) 0.005(4) 0.006(5)
C99 0.074(7) 0.052(6) 0.061(6) 0.017(5) 0.034(5) 0.014(5)
C100 0.109(10) 0.075(8) 0.068(7) 0.040(6) 0.024(6) 0.048(7)
C101 0.050(5) 0.047(5) 0.066(6) 0.026(5) 0.005(5) -0.010(4)
C102 0.072(10) 0.132(15) 0.64(5) 0.22(3) 0.19(2) 0.072(10)
C103 0.24(2) 0.074(10) 0.062(9) 0.015(8) 0.032(12) -0.037(12)
C104 0.38(4) 0.122(15) 0.080(11) 0.072(11) -0.115(17) -0.15(2)

loop_
_atom_type_symbol
_atom_type_description
_atom_type_scat_dispersion_real
_atom_type_scat_dispersion_imag
_atom_type_scat_source
C C 0.0033 0.0016 'International Tables Vol C Tables 4.2.6.8 and 6.1.1.4'
H H 0.0000 0.0000 'International Tables Vol C Tables 4.2.6.8 and 6.1.1.4'
N N 0.0061 0.0033 'International Tables Vol C Tables 4.2.6.8 and 6.1.1.4'
O O 0.0106 0.0060 'International Tables Vol C Tables 4.2.6.8 and 6.1.1.4'
F F 0.0171 0.0103 'International Tables Vol C Tables 4.2.6.8 and 6.1.1.4'
W W -0.8490 6.8722 'International Tables Vol C Tables 4.2.6.8 and 6.1.1.4'

loop_
_geom_angle_atom_site_label_1
_geom_angle_atom_site_label_2
_geom_angle_atom_site_label_3
_geom_angle
N3 W1 N2 97.2(3)
N3 W1 O1 99.7(3)
N2 W1 O1 158.6(2)
N3 W1 O2 102.9(3)
N2 W1 O2 98.0(3)
O1 W1 O2 90.9(3)
N3 W1 N1 96.0(3)
N2 W1 N1 81.1(3)
O1 W1 N1 84.2(2)
O2 W1 N1 161.1(2)
N3 W1 N4 175.4(3)
N2 W1 N4 78.2(3)
O1 W1 N4 84.8(2)
O2 W1 N4 78.3(2)
N1 W1 N4 83.1(2)
N7 W2 N6 96.2(3)
N7 W2 O4 102.1(3)
N6 W2 O4 96.1(3)
N7 W2 O3 97.9(3)
N6 W2 O3 161.0(3)
O4 W2 O3 93.4(3)
N7 W2 N5 97.0(3)
N6 W2 N5 80.5(3)
O4 W2 N5 160.8(2)
O3 W2 N5 85.2(3)
N7 W2 N8 177.2(3)
N6 W2 N8 81.0(3)
O4 W2 N8 78.5(2)
O3 W2 N8 84.7(2)
N5 W2 N8 82.4(2)
N11 W3 O6 103.5(3)
N11 W3 N10 97.1(3)
O6 W3 N10 96.2(3)
N11 W3 O5 98.7(3)
O6 W3 O5 91.2(3)
N10 W3 O5 160.5(3)
N11 W3 N9 95.9(3)
O6 W3 N9 160.7(3)
N10 W3 N9 81.2(3)
O5 W3 N9 85.9(3)
N11 W3 N12 175.4(3)
O6 W3 N12 78.7(2)
N10 W3 N12 78.5(3)
O5 W3 N12 85.3(2)
N9 W3 N12 82.0(2)
N15 W4 O8 103.2(3)
N15 W4 N14 97.5(3)
O8 W4 N14 93.8(3)
N15 W4 O7 97.5(3)
O8 W4 O7 94.2(3)
N14 W4 O7 161.0(2)
N15 W4 N13 95.2(3)
O8 W4 N13 161.3(2)
N14 W4 N13 80.8(3)
O7 W4 N13 86.2(3)
N15 W4 N16 177.2(3)
O8 W4 N16 78.2(2)
N14 W4 N16 80.0(3)
O7 W4 N16 84.8(2)
N13 W4 N16 83.2(2)
C1 N1 W1 132.5(6)
C1 N1 H1A 113.8
W1 N1 H1A 113.8
C3 N2 W1 140.8(6)
C7 N3 W1 175.6(6)
C83 N4 W1 170.7(7)
C27 N5 W2 133.8(6)
C27 N5 H5A 113.1
W2 N5 H5A 113.1
C29 N6 W2 141.4(6)
C33 N7 W2 178.1(7)
C5 N8 W2 171.8(6)
C53 N9 W3 132.6(6)
C53 N9 H9B 113.7
W3 N9 H9B 113.7
C55 N10 W3 138.8(6)
C59 N11 W3 172.8(6)
C31 N12 W3 168.3(7)
C79 N13 W4 133.8(6)
C79 N13 H13B 113.1
W4 N13 H13B 113.1
C81 N14 W4 139.8(6)
C85 N15 W4 176.1(7)
C57 N16 W4 174.7(7)
C19 O1 W1 151.9(6)
C23 O2 W1 142.9(5)
C45 O3 W2 151.8(6)
C49 O4 W2 144.3(5)
C71 O5 W3 149.7(6)
C75 O6 W3 144.1(6)
C97 O7 W4 150.8(6)
C101 O8 W4 146.4(6)
N1 C1 C2 120.6(7)
N1 C1 C4 118.7(7)
C2 C1 C4 120.7(7)
C5 C2 C3 117.5(7)
C5 C2 C1 118.1(7)
C3 C2 C1 124.3(7)
N2 C3 C2 118.6(7)
N2 C3 C6 120.9(7)
C2 C3 C6 120.5(7)
C1 C4 H4A 109.5
C1 C4 H4B 109.5
H4A C4 H4B 109.5
C1 C4 H4C 109.5
H4A C4 H4C 109.5
H4B C4 H4C 109.5
N8 C5 C2 178.5(8)
C3 C6 H6A 109.5
C3 C6 H6B 109.5
H6A C6 H6B 109.5
C3 C6 H6C 109.5
H6A C6 H6C 109.5
H6B C6 H6C 109.5
C12 C7 N3 120.2(8)
C12 C7 C8 121.6(8)
N3 C7 C8 118.1(8)
C9 C8 C7 116.7(11)
C9 C8 C13 120.9(10)
C7 C8 C13 122.4(8)
C10 C9 C8 122.0(12)
C10 C9 H9A 119.0
C8 C9 H9A 119.0
C11 C10 C9 119.1(10)
C11 C10 H10A 120.4
C9 C10 H10A 120.4
C10 C11 C12 123.6(11)
C10 C11 H11A 118.2
C12 C11 H11A 118.2
C7 C12 C11 116.8(10)
C7 C12 C16 121.0(8)
C11 C12 C16 122.2(10)
C15 C13 C8 115.0(12)
C15 C13 C14 107.6(15)
C8 C13 C14 109.1(11)
C15 C13 H13A 108.3
C8 C13 H13A 108.3
C14 C13 H13A 108.3
C13 C14 H14A 109.5
C13 C14 H14B 109.5
H14A C14 H14B 109.5
C13 C14 H14C 109.5
H14A C14 H14C 109.5
H14B C14 H14C 109.5
C13 C15 H15A 109.5
C13 C15 H15B 109.5
H15A C15 H15B 109.5
C13 C15 H15C 109.5
H15A C15 H15C 109.5
H15B C15 H15C 109.5
C12 C16 C18 111.3(10)
C12 C16 C17 108.2(10)
C18 C16 C17 114.5(11)
C12 C16 H16A 107.5
C18 C16 H16A 107.5
C17 C16 H16A 107.5
C16 C17 H17A 109.5
C16 C17 H17B 109.5
H17A C17 H17B 109.5
C16 C17 H17C 109.5
H17A C17 H17C 109.5
H17B C17 H17C 109.5
C16 C18 H18A 109.5
C16 C18 H18B 109.5
H18A C18 H18B 109.5
C16 C18 H18C 109.5
H18A C18 H18C 109.5
H18B C18 H18C 109.5
O1 C19 C22 113.1(9)
O1 C19 C21 108.0(8)
C22 C19 C21 116.2(10)
O1 C19 C20 111.0(8)
C22 C19 C20 106.1(11)
C21 C19 C20 101.9(10)
C19 C20 H20A 109.5
C19 C20 H20B 109.5
H20A C20 H20B 109.5
C19 C20 H20C 109.5
H20A C20 H20C 109.5
H20B C20 H20C 109.5
F2 C21 F3 110.2(11)
F2 C21 F1 101.3(12)
F3 C21 F1 106.0(11)
F2 C21 C19 114.6(10)
F3 C21 C19 115.2(12)
F1 C21 C19 108.3(11)
F6 C22 F5 111.5(13)
F6 C22 F4 103.4(12)
F5 C22 F4 102.0(12)
F6 C22 C19 119.7(12)
F5 C22 C19 112.2(11)
F4 C22 C19 105.8(12)
O2 C23 C24 106.4(8)
O2 C23 C25 114.8(8)
C24 C23 C25 112.0(9)
O2 C23 C26 105.7(7)
C24 C23 C26 110.9(9)
C25 C23 C26 106.9(9)
F7 C24 F9 107.8(10)
F7 C24 F8 107.9(10)
F9 C24 F8 103.8(10)
F7 C24 C23 114.1(10)
F9 C24 C23 113.1(9)
F8 C24 C23 109.7(10)
C23 C25 H25A 109.5
C23 C25 H25B 109.5
H25A C25 H25B 109.5
C23 C25 H25C 109.5
H25A C25 H25C 109.5
H25B C25 H25C 109.5
F12 C26 F10 107.2(11)
F12 C26 F11 109.2(11)
F10 C26 F11 105.2(11)
F12 C26 C23 114.1(11)
F10 C26 C23 110.7(10)
F11 C26 C23 110.1(10)
N5 C27 C28 121.1(7)
N5 C27 C30 116.5(8)
C28 C27 C30 122.4(7)
C27 C28 C29 123.6(7)
C27 C28 C31 118.3(7)
C29 C28 C31 118.1(7)
N6 C29 C28 119.0(8)
N6 C29 C32 121.1(7)
C28 C29 C32 119.9(7)
C27 C30 H30A 109.5
C27 C30 H30B 109.5
H30A C30 H30B 109.5
C27 C30 H30C 109.5
H30A C30 H30C 109.5
H30B C30 H30C 109.5
N12 C31 C28 177.2(10)
C29 C32 H32A 109.5
C29 C32 H32B 109.5
H32A C32 H32B 109.5
C29 C32 H32C 109.5
H32A C32 H32C 109.5
H32B C32 H32C 109.5
C34 C33 N7 119.6(9)
C34 C33 C38 121.6(8)
N7 C33 C38 118.7(9)
C33 C34 C35 118.4(13)
C33 C34 C39 122.0(9)
C35 C34 C39 119.6(13)
C34 C35 C36 120.3(15)
C34 C35 H35A 119.8
C36 C35 H35A 119.8
C37 C36 C35 120.6(12)
C37 C36 H36A 119.7
C35 C36 H36A 119.7
C36 C37 C38 121.7(12)
C36 C37 H37A 119.2
C38 C37 H37A 119.2
C37 C38 C33 117.4(10)
C37 C38 C42 119.8(9)
C33 C38 C42 122.4(8)
C41 C39 C34 111.5(14)
C41 C39 C40 112.7(15)
C34 C39 C40 114.8(14)
C41 C39 H39A 105.6
C34 C39 H39A 105.6
C40 C39 H39A 105.6
C39 C40 H40A 109.5
C39 C40 H40B 109.5
H40A C40 H40B 109.5
C39 C40 H40C 109.5
H40A C40 H40C 109.5
H40B C40 H40C 109.5
C39 C41 H41A 109.5
C39 C41 H41B 109.5
H41A C41 H41B 109.5
C39 C41 H41C 109.5
H41A C41 H41C 109.5
H41B C41 H41C 109.5
C43 C42 C44 112.6(11)
C43 C42 C38 109.1(10)
C44 C42 C38 111.9(10)
C43 C42 H42A 107.7
C44 C42 H42A 107.7
C38 C42 H42A 107.7
C42 C43 H43A 109.5
C42 C43 H43B 109.5
H43A C43 H43B 109.5
C42 C43 H43C 109.5
H43A C43 H43C 109.5
H43B C43 H43C 109.5
C42 C44 H44A 109.5
C42 C44 H44B 109.5
H44A C44 H44B 109.5
C42 C44 H44C 109.5
H44A C44 H44C 109.5
H44B C44 H44C 109.5
O3 C45 C47 110.7(10)
O3 C45 C48 106.1(10)
C47 C45 C48 115.4(13)
O3 C45 C46 111.0(8)
C47 C45 C46 112.9(12)
C48 C45 C46 100.2(10)
C45 C46 H46A 109.5
C45 C46 H46B 109.5
H46A C46 H46B 109.5
C45 C46 H46C 109.5
H46A C46 H46C 109.5
H46B C46 H46C 109.5
F14 C47 F15 106.2(13)
F14 C47 F13 109.8(14)
F15 C47 F13 104.4(15)
F14 C47 C45 113.7(16)
F15 C47 C45 110.4(12)
F13 C47 C45 111.8(14)
F18 C48 F17 108.7(13)
F18 C48 F16 106.5(14)
F17 C48 F16 104.0(11)
F18 C48 C45 114.6(12)
F17 C48 C45 113.8(14)
F16 C48 C45 108.4(12)
O4 C49 C51 111.5(9)
O4 C49 C52 107.7(10)
C51 C49 C52 110.4(15)
O4 C49 C50 112.1(7)
C51 C49 C50 123.5(14)
C52 C49 C50 88.3(18)
C49 C50 H50A 109.5
C49 C50 H50B 109.5
H50A C50 H50B 109.5
C49 C50 H50C 109.5
H50A C50 H50C 109.5
H50B C50 H50C 109.5
F22 C51 F23 108.5(14)
F22 C51 C49 121.0(15)
F23 C51 C49 118.5(11)
F22 C51 F24 101.8(12)
F23 C51 F24 105.5(17)
C49 C51 F24 98.0(14)
F20 C52 F21 112.3(15)
F20 C52 C49 124.6(16)
F21 C52 C49 113.9(16)
F20 C52 F19 102(3)
F21 C52 F19 104(2)
C49 C52 F19 94.2(15)
N9 C53 C54 121.5(7)
N9 C53 C56 118.2(7)
C54 C53 C56 120.3(7)
C53 C54 C55 123.9(7)
C53 C54 C57 118.6(7)
C55 C54 C57 117.5(7)
N10 C55 C54 119.8(8)
N10 C55 C58 118.4(7)
C54 C55 C58 121.8(7)
C53 C56 H56A 109.5
C53 C56 H56B 109.5
H56A C56 H56B 109.5
C53 C56 H56C 109.5
H56A C56 H56C 109.5
H56B C56 H56C 109.5
N16 C57 C54 178.7(9)
C55 C58 H58A 109.5
C55 C58 H58B 109.5
H58A C58 H58B 109.5
C55 C58 H58C 109.5
H58A C58 H58C 109.5
H58B C58 H58C 109.5
C64 C59 N11 120.8(9)
C64 C59 C60 122.6(9)
N11 C59 C60 116.6(9)
C61 C60 C59 114.6(12)
C61 C60 C65 123.8(12)
C59 C60 C65 121.6(9)
C62 C61 C60 123.4(14)
C62 C61 H61A 118.3
C60 C61 H61A 118.3
C61 C62 C63 121.2(12)
C61 C62 H62A 119.4
C63 C62 H62A 119.4
C62 C63 C64 120.8(13)
C62 C63 H63A 119.6
C64 C63 H63A 119.6
C59 C64 C63 116.6(12)
C59 C64 C68 122.0(9)
C63 C64 C68 120.9(11)
C60 C65 C67 110.5(14)
C60 C65 C66 110.7(14)
C67 C65 C66 107.6(19)
C60 C65 H65A 109.3
C67 C65 H65A 109.3
C66 C65 H65A 109.3
C65 C66 H66A 109.5
C65 C66 H66B 109.5
H66A C66 H66B 109.5
C65 C66 H66C 109.5
H66A C66 H66C 109.5
H66B C66 H66C 109.5
C65 C67 H67A 109.5
C65 C67 H67B 109.5
H67A C67 H67B 109.5
C65 C67 H67C 109.5
H67A C67 H67C 109.5
H67B C67 H67C 109.5
C64 C68 C70 109.1(15)
C64 C68 C69 112.0(11)
C70 C68 C69 113.8(14)
C64 C68 H68A 107.2
C70 C68 H68A 107.2
C69 C68 H68A 107.2
C68 C69 H69A 109.5
C68 C69 H69B 109.5
H69A C69 H69B 109.5
C68 C69 H69C 109.5
H69A C69 H69C 109.5
H69B C69 H69C 109.5
C68 C70 H70A 109.5
C68 C70 H70B 109.5
H70A C70 H70B 109.5
C68 C70 H70C 109.5
H70A C70 H70C 109.5
H70B C70 H70C 109.5
O5 C71 C72 115.1(8)
O5 C71 C74 105.4(7)
C72 C71 C74 107.7(8)
O5 C71 C73 110.2(8)
C72 C71 C73 109.4(10)
C74 C71 C73 108.8(9)
C71 C72 H72A 109.5
C71 C72 H72B 109.5
H72A C72 H72B 109.5
C71 C72 H72C 109.5
H72A C72 H72C 109.5
H72B C72 H72C 109.5
F26 C73 F27 108.7(13)
F26 C73 F25 108.0(12)
F27 C73 F25 108.1(13)
F26 C73 C71 111.1(13)
F27 C73 C71 111.7(10)
F25 C73 C71 109.1(11)
F29 C74 F28 110.6(10)
F29 C74 F30 104.9(9)
F28 C74 F30 105.5(9)
F29 C74 C71 109.9(9)
F28 C74 C71 113.4(9)
F30 C74 C71 112.2(8)
O6 C75 C77 109.4(10)
O6 C75 C76 114.4(10)
C77 C75 C76 112(2)
O6 C75 C78 104.2(9)
C77 C75 C78 108(2)
C76 C75 C78 108.0(14)
C75 C76 H76A 109.5
C75 C76 H76B 109.5
H76A C76 H76B 109.5
C75 C76 H76C 109.5
H76A C76 H76C 109.5
H76B C76 H76C 109.5
F32 C77 F31 113(4)
F32 C77 F33 108(3)
F31 C77 F33 101.7(19)
F32 C77 C75 118.0(15)
F31 C77 C75 106(3)
F33 C77 C75 109(3)
F36 C78 F35 126(3)
F36 C78 F34 110.4(16)
F35 C78 F34 104.8(19)
F36 C78 C75 106.0(19)
F35 C78 C75 104.6(15)
F34 C78 C75 102.7(15)
N13 C79 C80 122.1(7)
N13 C79 C82 117.3(7)
C80 C79 C82 120.6(7)
C81 C80 C79 122.7(6)
C81 C80 C83 119.5(7)
C79 C80 C83 117.8(7)
N14 C81 C80 120.3(7)
N14 C81 C84 119.2(7)
C80 C81 C84 120.4(6)
C79 C82 H82A 109.5
C79 C82 H82B 109.5
H82A C82 H82B 109.5
C79 C82 H82C 109.5
H82A C82 H82C 109.5
H82B C82 H82C 109.5
N4 C83 C80 178.6(9)
C81 C84 H84A 109.5
C81 C84 H84B 109.5
H84A C84 H84B 109.5
C81 C84 H84C 109.5
H84A C84 H84C 109.5
H84B C84 H84C 109.5
C90 C85 N15 119.3(9)
C90 C85 C86 123.3(9)
N15 C85 C86 117.4(9)
C87 C86 C85 114.7(11)
C87 C86 C91 126.4(11)
C85 C86 C91 118.9(9)
C88 C87 C86 124.6(13)
C88 C87 H87A 117.7
C86 C87 H87A 117.7
C87 C88 C89 120.6(11)
C87 C88 H88A 119.7
C89 C88 H88A 119.7
C88 C89 C90 121.2(12)
C88 C89 H89A 119.4
C90 C89 H89A 119.4
C89 C90 C85 115.5(11)
C89 C90 C94 121.6(10)
C85 C90 C94 122.6(9)
C86 C91 C93 110.7(10)
C86 C91 C92 112.7(9)
C93 C91 C92 108.0(10)
C86 C91 H91A 108.4
C93 C91 H91A 108.4
C92 C91 H91A 108.4
C91 C92 H92A 109.5
C91 C92 H92B 109.5
H92A C92 H92B 109.5
C91 C92 H92C 109.5
H92A C92 H92C 109.5
H92B C92 H92C 109.5
C91 C93 H93A 109.5
C91 C93 H93B 109.5
H93A C93 H93B 109.5
C91 C93 H93C 109.5
H93A C93 H93C 109.5
H93B C93 H93C 109.5
C90 C94 C95 110.4(12)
C90 C94 C96 115.7(10)
C95 C94 C96 109.9(11)
C90 C94 H94A 106.8
C95 C94 H94A 106.8
C96 C94 H94A 106.8
C94 C95 H95A 109.5
C94 C95 H95B 109.5
H95A C95 H95B 109.5
C94 C95 H95C 109.5
H95A C95 H95C 109.5
H95B C95 H95C 109.5
C94 C96 H96A 109.5
C94 C96 H96B 109.5
H96A C96 H96B 109.5
C94 C96 H96C 109.5
H96A C96 H96C 109.5
H96B C96 H96C 109.5
O7 C97 C98 110.8(8)
O7 C97 C99 108.7(9)
C98 C97 C99 107.7(8)
O7 C97 C100 115.2(8)
C98 C97 C100 106.6(9)
C99 C97 C100 107.6(8)
F37 C98 F38 105.5(8)
F37 C98 F39 107.0(8)
F38 C98 F39 106.6(8)
F37 C98 C97 112.3(8)
F38 C98 C97 110.7(8)
F39 C98 C97 114.2(8)
F41 C99 F42 107.2(10)
F41 C99 F40 108.5(8)
F42 C99 F40 107.2(8)
F41 C99 C97 108.1(8)
F42 C99 C97 111.0(8)
F40 C99 C97 114.5(9)
C97 C100 H10B 109.5
C97 C100 H10C 109.5
H10B C100 H10C 109.5
C97 C100 H10D 109.5
H10B C100 H10D 109.5
H10C C100 H10D 109.5
O8 C101 C103 114.2(10)
O8 C101 C104 106.6(10)
C103 C101 C104 106.1(13)
O8 C101 C102 106.6(9)
C103 C101 C102 129.0(14)
C104 C101 C102 89.5(15)
C101 C102 H10E 109.5
C101 C102 H10F 109.5
H10E C102 H10F 109.5
C101 C102 H10G 109.5
H10E C102 H10G 109.5
H10F C102 H10G 109.5
F45 C103 F43 101.8(15)
F45 C103 C101 118.6(12)
F43 C103 C101 118.6(16)
F45 C103 F44 110.1(18)
F43 C103 F44 108.9(12)
C101 C103 F44 98.6(15)
F47 C104 F46 105.8(13)
F47 C104 C101 116.2(16)
F46 C104 C101 112.1(19)
F47 C104 F48 108(2)
F46 C104 F48 114.7(18)
C101 C104 F48 100.3(12)

loop_
_geom_bond_atom_site_label_1
_geom_bond_atom_site_label_2
_geom_bond_distance
W1 N3 1.748(6)
W1 N2 1.904(7)
W1 O1 1.953(5)
W1 O2 1.960(5)
W1 N1 2.084(6)
W1 N4 2.305(6)
W2 N7 1.743(6)
W2 N6 1.915(6)
W2 O4 1.950(5)
W2 O3 1.964(6)
W2 N5 2.095(7)
W2 N8 2.271(6)
W3 N11 1.755(6)
W3 O6 1.921(7)
W3 N10 1.931(8)
W3 O5 1.949(6)
W3 N9 2.082(7)
W3 N12 2.329(6)
W4 N15 1.734(7)
W4 O8 1.950(5)
W4 N14 1.950(7)
W4 O7 1.959(6)
W4 N13 2.056(6)
W4 N16 2.280(7)
N1 C1 1.313(9)
N1 H1A 0.8800
N2 C3 1.303(9)
N3 C7 1.394(10)
N4 C83 1.137(10)
N5 C27 1.303(10)
N5 H5A 0.8800
N6 C29 1.304(9)
N7 C33 1.405(10)
N8 C5 1.168(9)
N9 C53 1.293(10)
N9 H9B 0.8800
N10 C55 1.298(10)
N11 C59 1.400(11)
N12 C31 1.121(10)
N13 C79 1.305(9)
N13 H13B 0.8800
N14 C81 1.294(9)
N15 C85 1.417(11)
N16 C57 1.140(10)
O1 C19 1.372(11)
O2 C23 1.374(9)
O3 C45 1.392(11)
O4 C49 1.358(10)
O5 C71 1.363(10)
O6 C75 1.404(11)
O7 C97 1.342(11)
O8 C101 1.363(10)
F1 C21 1.422(17)
F2 C21 1.285(14)
F3 C21 1.310(13)
F4 C22 1.459(19)
F5 C22 1.364(14)
F6 C22 1.231(15)
F7 C24 1.304(14)
F8 C24 1.352(14)
F9 C24 1.348(11)
F10 C26 1.343(15)
F11 C26 1.370(12)
F12 C26 1.271(14)
F13 C47 1.38(2)
F14 C47 1.32(2)
F15 C47 1.383(14)
F16 C48 1.409(15)
F17 C48 1.346(15)
F18 C48 1.299(18)
F19 C52 1.76(4)
F20 C52 1.156(14)
F21 C52 1.349(17)
F22 C51 1.287(19)
F23 C51 1.313(15)
F24 C51 1.54(2)
F25 C73 1.338(16)
F26 C73 1.309(19)
F27 C73 1.315(14)
F28 C74 1.323(13)
F29 C74 1.302(12)
F30 C74 1.350(11)
F31 C77 1.34(5)
F32 C77 1.278(17)
F33 C77 1.35(4)
F34 C78 1.390(18)
F35 C78 1.29(2)
F36 C78 1.29(3)
F37 C98 1.332(11)
F38 C98 1.336(11)
F39 C98 1.343(11)
F40 C99 1.344(12)
F41 C99 1.334(12)
F42 C99 1.337(12)
F43 C103 1.37(2)
F44 C103 1.46(2)
F45 C103 1.310(15)
F46 C104 1.326(19)
F47 C104 1.266(14)
F48 C104 1.62(3)
C1 C2 1.424(11)
C1 C4 1.508(10)
C2 C5 1.419(10)
C2 C3 1.419(11)
C3 C6 1.504(11)
C4 H4A 0.9800
C4 H4B 0.9800
C4 H4C 0.9800
C6 H6A 0.9800
C6 H6B 0.9800
C6 H6C 0.9800
C7 C12 1.393(13)
C7 C8 1.441(13)
C8 C9 1.394(13)
C8 C13 1.505(16)
C9 C10 1.391(18)
C9 H9A 0.9500
C10 C11 1.342(17)
C10 H10A 0.9500
C11 C12 1.406(13)
C11 H11A 0.9500
C12 C16 1.488(14)
C13 C15 1.46(2)
C13 C14 1.57(2)
C13 H13A 1.0000
C14 H14A 0.9800
C14 H14B 0.9800
C14 H14C 0.9800
C15 H15A 0.9800
C15 H15B 0.9800
C15 H15C 0.9800
C16 C18 1.510(17)
C16 C17 1.522(17)
C16 H16A 1.0000
C17 H17A 0.9800
C17 H17B 0.9800
C17 H17C 0.9800
C18 H18A 0.9800
C18 H18B 0.9800
C18 H18C 0.9800
C19 C22 1.473(15)
C19 C21 1.516(15)
C19 C20 1.559(16)
C20 H20A 0.9800
C20 H20B 0.9800
C20 H20C 0.9800
C23 C24 1.503(14)
C23 C25 1.516(13)
C23 C26 1.563(15)
C25 H25A 0.9800
C25 H25B 0.9800
C25 H25C 0.9800
C27 C28 1.417(11)
C27 C30 1.494(11)
C28 C29 1.429(11)
C28 C31 1.440(11)
C29 C32 1.491(12)
C30 H30A 0.9800
C30 H30B 0.9800
C30 H30C 0.9800
C32 H32A 0.9800
C32 H32B 0.9800
C32 H32C 0.9800
C33 C34 1.369(15)
C33 C38 1.416(14)
C34 C35 1.393(16)
C34 C39 1.513(17)
C35 C36 1.40(2)
C35 H35A 0.9500
C36 C37 1.33(2)
C36 H36A 0.9500
C37 C38 1.393(13)
C37 H37A 0.9500
C38 C42 1.562(15)
C39 C41 1.48(2)
C39 C40 1.54(2)
C39 H39A 1.0000
C40 H40A 0.9800
C40 H40B 0.9800
C40 H40C 0.9800
C41 H41A 0.9800
C41 H41B 0.9800
C41 H41C 0.9800
C42 C43 1.521(15)
C42 C44 1.537(16)
C42 H42A 1.0000
C43 H43A 0.9800
C43 H43B 0.9800
C43 H43C 0.9800
C44 H44A 0.9800
C44 H44B 0.9800
C44 H44C 0.9800
C45 C47 1.446(18)
C45 C48 1.520(18)
C45 C46 1.541(14)
C46 H46A 0.9800
C46 H46B 0.9800
C46 H46C 0.9800
C49 C51 1.421(15)
C49 C52 1.506(19)
C49 C50 1.620(16)
C50 H50A 0.9800
C50 H50B 0.9800
C50 H50C 0.9800
C53 C54 1.410(11)
C53 C56 1.508(10)
C54 C55 1.419(11)
C54 C57 1.430(11)
C55 C58 1.520(12)
C56 H56A 0.9800
C56 H56B 0.9800
C56 H56C 0.9800
C58 H58A 0.9800
C58 H58B 0.9800
C58 H58C 0.9800
C59 C64 1.388(14)
C59 C60 1.427(15)
C60 C61 1.403(14)
C60 C65 1.472(17)
C61 C62 1.32(2)
C61 H61A 0.9500
C62 C63 1.347(19)
C62 H62A 0.9500
C63 C64 1.409(15)
C63 H63A 0.9500
C64 C68 1.529(18)
C65 C67 1.50(3)
C65 C66 1.55(2)
C65 H65A 1.0000
C66 H66A 0.9800
C66 H66B 0.9800
C66 H66C 0.9800
C67 H67A 0.9800
C67 H67B 0.9800
C67 H67C 0.9800
C68 C70 1.55(2)
C68 C69 1.55(2)
C68 H68A 1.0000
C69 H69A 0.9800
C69 H69B 0.9800
C69 H69C 0.9800
C70 H70A 0.9800
C70 H70B 0.9800
C70 H70C 0.9800
C71 C72 1.500(14)
C71 C74 1.553(12)
C71 C73 1.556(15)
C72 H72A 0.9800
C72 H72B 0.9800
C72 H72C 0.9800
C75 C77 1.47(2)
C75 C76 1.483(16)
C75 C78 1.61(2)
C76 H76A 0.9800
C76 H76B 0.9800
C76 H76C 0.9800
C79 C80 1.418(11)
C79 C82 1.508(11)
C80 C81 1.410(10)
C80 C83 1.433(11)
C81 C84 1.512(11)
C82 H82A 0.9800
C82 H82B 0.9800
C82 H82C 0.9800
C84 H84A 0.9800
C84 H84B 0.9800
C84 H84C 0.9800
C85 C90 1.407(15)
C85 C86 1.435(14)
C86 C87 1.382(15)
C86 C91 1.497(15)
C87 C88 1.306(19)
C87 H87A 0.9500
C88 C89 1.395(18)
C88 H88A 0.9500
C89 C90 1.404(14)
C89 H89A 0.9500
C90 C94 1.473(15)
C91 C93 1.548(15)
C91 C92 1.587(14)
C91 H91A 1.0000
C92 H92A 0.9800
C92 H92B 0.9800
C92 H92C 0.9800
C93 H93A 0.9800
C93 H93B 0.9800
C93 H93C 0.9800
C94 C95 1.500(16)
C94 C96 1.518(18)
C94 H94A 1.0000
C95 H95A 0.9800
C95 H95B 0.9800
C95 H95C 0.9800
C96 H96A 0.9800
C96 H96B 0.9800
C96 H96C 0.9800
C97 C98 1.552(13)
C97 C99 1.562(13)
C97 C100 1.585(14)
C100 H10B 0.9800
C100 H10C 0.9800
C100 H10D 0.9800
C101 C103 1.402(17)
C101 C104 1.51(2)
C101 C102 1.75(2)
C102 H10E 0.9800
C102 H10F 0.9800
C102 H10G 0.9800
